data_7700688
loop_
_publ_author_name
'Ren, Xiaoyu'
'Wesolek, Marcel'
'Braunstein, Pierre'

_publ_section_title
;
 Cu(i), Ag(i), Ni(ii), Cr(iii) and Ir(i) complexes with tritopic
 N<sup>imine</sup>C<sup>NHC</sup>N<sup>amine</sup> pincer ligands and
 catalytic ethylene oligomerization.
;
_journal_issue 34
_journal_name_full 'Dalton transactions (Cambridge, England : 2003)'
_journal_page_first 12895
_journal_page_last 12909
_journal_paper_doi 10.1039/c9dt02400j
_journal_volume 48
_journal_year 2019
_chemical_formula_moiety 'C21 H32 Cl Cu N4'
_chemical_formula_sum 'C21 H32 Cl Cu N4'
_chemical_formula_weight 439.49
_space_group_crystal_system monoclinic
_space_group_IT_number 14
_space_group_name_Hall '-P 2ybc'
_space_group_name_H-M_alt 'P 1 21/c 1'
_symmetry_space_group_name_Hall '-P 2ybc'
_symmetry_space_group_name_H-M 'P 1 21/c 1'
_atom_sites_solution_hydrogens geom
_atom_sites_solution_primary direct
_atom_sites_solution_secondary difmap
_audit_creation_method SHELXL-2013
_audit_update_record
;
2019-02-11 deposited with the CCDC.    2019-07-29 downloaded from the CCDC.
;
_cell_angle_alpha 90
_cell_angle_beta 91.4890(10)
_cell_angle_gamma 90
_cell_formula_units_Z 4
_cell_length_a 11.5696(5)
_cell_length_b 11.3251(5)
_cell_length_c 17.3683(8)
_cell_measurement_reflns_used 6870
_cell_measurement_temperature 173(2)
_cell_measurement_theta_max 27.88
_cell_measurement_theta_min 2.35
_cell_volume 2274.95(18)
_computing_cell_refinement 'Bruker SAINT'
_computing_data_collection 'Bruker APEX2'
_computing_data_reduction 'Bruker SAINT'
_computing_molecular_graphics 'Mercury (Macrae et al., 2008)'
_computing_publication_material 'SHELXL-2013 (Sheldrick, 2013)'
_computing_structure_refinement 'SHELXL-2013 (Sheldrick, 2013)'
_computing_structure_solution 'SHELXS-2013 (Sheldrick, 2013)'
_diffrn_ambient_temperature 173(2)
_diffrn_measured_fraction_theta_full 1.000
_diffrn_measured_fraction_theta_max 0.999
_diffrn_measurement_device_type 'Bruker APEX-II CCD'
_diffrn_measurement_method '\f and \w scans'
_diffrn_radiation_monochromator triumph
_diffrn_radiation_type MoK\a
_diffrn_radiation_wavelength 0.71073
_diffrn_reflns_av_R_equivalents 0.0331
_diffrn_reflns_av_unetI/netI 0.0323
_diffrn_reflns_Laue_measured_fraction_full 1.000
_diffrn_reflns_Laue_measured_fraction_max 0.999
_diffrn_reflns_limit_h_max 15
_diffrn_reflns_limit_h_min -15
_diffrn_reflns_limit_k_max 11
_diffrn_reflns_limit_k_min -14
_diffrn_reflns_limit_l_max 22
_diffrn_reflns_limit_l_min -22
_diffrn_reflns_number 21300
_diffrn_reflns_point_group_measured_fraction_full 1.000
_diffrn_reflns_point_group_measured_fraction_max 0.999
_diffrn_reflns_theta_full 25.242
_diffrn_reflns_theta_max 28.023
_diffrn_reflns_theta_min 1.761
_diffrn_source 'sealed tube'
_exptl_absorpt_coefficient_mu 1.090
_exptl_absorpt_correction_T_max 0.7456
_exptl_absorpt_correction_T_min 0.6749
_exptl_absorpt_correction_type multi-scan
_exptl_absorpt_process_details sadabs
_exptl_crystal_colour green
_exptl_crystal_density_diffrn 1.283
_exptl_crystal_description prism
_exptl_crystal_F_000 928
_exptl_crystal_size_max 0.260
_exptl_crystal_size_mid 0.240
_exptl_crystal_size_min 0.180
_refine_diff_density_max 0.431
_refine_diff_density_min -0.396
_refine_diff_density_rms 0.058
_refine_ls_extinction_method none
_refine_ls_goodness_of_fit_ref 1.029
_refine_ls_hydrogen_treatment constr
_refine_ls_matrix_type full
_refine_ls_number_parameters 259
_refine_ls_number_reflns 5494
_refine_ls_number_restraints 1
_refine_ls_restrained_S_all 1.031
_refine_ls_R_factor_all 0.0614
_refine_ls_R_factor_gt 0.0399
_refine_ls_shift/su_max 0.001
_refine_ls_shift/su_mean 0.000
_refine_ls_structure_factor_coef Fsqd
_refine_ls_weighting_details 'w=1/[\s^2^(Fo^2^)+(0.0430P)^2^+1.3854P] where P=(Fo^2^+2Fc^2^)/3'
_refine_ls_weighting_scheme calc
_refine_ls_wR_factor_gt 0.0903
_refine_ls_wR_factor_ref 0.0984
_reflns_Friedel_coverage 0.000
_reflns_number_gt 4168
_reflns_number_total 5494
_reflns_threshold_expression 'I > 2\s(I)'
_cod_data_source_file c9dt02400j2.cif
_cod_data_source_block pbxr161108
_cod_depositor_comments 'Adding full bibliography for 7700685--7700692.cif.'
_cod_database_code 7700688
_shelx_space_group_comment
;
The symmetry employed for this shelxl refinement is uniquely defined
by the following loop, which should always be used as a source of
symmetry information in preference to the above space-group names.
They are only intended as comments.
;
_shelx_estimated_absorpt_t_min 0.765
_shelx_estimated_absorpt_t_max 0.828
_shelxl_version_number 2013-4

loop_
_space_group_symop_operation_xyz
'x, y, z'
'-x, y+1/2, -z+1/2'
'-x, -y, -z'
'x, -y-1/2, z-1/2'

loop_
_atom_site_label
_atom_site_type_symbol
_atom_site_fract_x
_atom_site_fract_y
_atom_site_fract_z
_atom_site_U_iso_or_equiv
_atom_site_adp_type
_atom_site_occupancy
_atom_site_site_symmetry_order
_atom_site_calc_flag
_atom_site_refinement_flags_posn
_atom_site_refinement_flags_adp
_atom_site_refinement_flags_occupancy
_atom_site_disorder_assembly
_atom_site_disorder_group
C1 C 0.71245(19) 0.66279(18) 0.10825(12) 0.0270(4) Uani 1 1 d . . . . .
C2 C 0.8411(2) 0.52190(19) 0.07460(14) 0.0357(5) Uani 1 1 d . . . . .
H2 H 0.9059 0.4846 0.0525 0.043 Uiso 1 1 calc R U . . .
C3 C 0.7610(2) 0.4708(2) 0.11721(14) 0.0388(6) Uani 1 1 d . . . . .
H3 H 0.7579 0.3899 0.1313 0.047 Uiso 1 1 calc R U . . .
C4 C 0.87964(18) 0.72398(17) 0.02863(11) 0.0250(4) Uani 1 1 d . . . . .
C5 C 0.8456(2) 0.85076(19) 0.03295(15) 0.0366(5) Uani 1 1 d . . . . .
H5A H 0.8993 0.8985 0.0033 0.055 Uiso 1 1 calc R U . . .
H5B H 0.8481 0.8765 0.0868 0.055 Uiso 1 1 calc R U . . .
H5C H 0.7670 0.8605 0.0115 0.055 Uiso 1 1 calc R U . . .
C6 C 1.04215(18) 0.75237(18) -0.04733(12) 0.0280(4) Uani 1 1 d . . . . .
C7 C 1.0207(2) 0.7727(2) -0.12590(13) 0.0332(5) Uani 1 1 d . . . . .
C8 C 1.1031(2) 0.8338(2) -0.16656(15) 0.0423(6) Uani 1 1 d . . . . .
H8 H 1.0900 0.8489 -0.2199 0.051 Uiso 1 1 calc R U . . .
C9 C 1.2039(2) 0.8730(2) -0.13106(17) 0.0462(7) Uani 1 1 d . . . . .
H9 H 1.2594 0.9147 -0.1598 0.055 Uiso 1 1 calc R U . . .
C10 C 1.2238(2) 0.8517(2) -0.05403(18) 0.0445(6) Uani 1 1 d . . . . .
H10 H 1.2935 0.8793 -0.0301 0.053 Uiso 1 1 calc R U . . .
C11 C 1.1443(2) 0.79051(19) -0.00987(15) 0.0359(5) Uani 1 1 d . . . . .
C12 C 0.9099(2) 0.7277(2) -0.16556(14) 0.0449(6) Uani 1 1 d D . . . .
H12 H 0.8485 0.7380 -0.1266 0.054 Uiso 0.55 1 calc R U P A 1
H12B H 0.8681 0.6799 -0.1267 0.054 Uiso 0.45 1 calc R U P B 2
C13 C 0.9128(6) 0.6023(6) -0.1808(4) 0.0676(14) Uani 0.55 1 d . . P C 1
H13A H 0.9751 0.5850 -0.2163 0.101 Uiso 0.55 1 calc R U P C 1
H13B H 0.8387 0.5775 -0.2041 0.101 Uiso 0.55 1 calc R U P C 1
H13C H 0.9267 0.5595 -0.1325 0.101 Uiso 0.55 1 calc R U P C 1
C14 C 0.8722(6) 0.8071(7) -0.2333(4) 0.0685(15) Uani 0.55 1 d . . P C 1
H14A H 0.9256 0.7966 -0.2757 0.103 Uiso 0.55 1 calc R U P C 1
H14B H 0.8733 0.8898 -0.2167 0.103 Uiso 0.55 1 calc R U P C 1
H14C H 0.7938 0.7856 -0.2508 0.103 Uiso 0.55 1 calc R U P C 1
C13B C 0.9367(7) 0.6419(7) -0.2354(4) 0.0676(14) Uani 0.45 1 d D . P C 2
H13D H 0.8642 0.6091 -0.2565 0.101 Uiso 0.45 1 calc R U P C 2
H13E H 0.9869 0.5774 -0.2171 0.101 Uiso 0.45 1 calc R U P C 2
H13F H 0.9757 0.6862 -0.2757 0.101 Uiso 0.45 1 calc R U P C 2
C14B C 0.8298(8) 0.8168(9) -0.1939(5) 0.0685(15) Uani 0.45 1 d . . P C 2
H14D H 0.7970 0.8589 -0.1502 0.103 Uiso 0.45 1 calc R U P C 2
H14E H 0.7675 0.7791 -0.2242 0.103 Uiso 0.45 1 calc R U P C 2
H14F H 0.8708 0.8729 -0.2264 0.103 Uiso 0.45 1 calc R U P C 2
C15 C 1.1670(2) 0.7669(3) 0.07498(17) 0.0504(7) Uani 1 1 d . . . . .
H15 H 1.1008 0.7195 0.0943 0.060 Uiso 1 1 calc R U . . .
C16 C 1.1738(3) 0.8810(3) 0.12162(19) 0.0708(9) Uani 1 1 d . . . . .
H16A H 1.2380 0.9294 0.1036 0.106 Uiso 1 1 calc R U . . .
H16B H 1.1867 0.8621 0.1762 0.106 Uiso 1 1 calc R U . . .
H16C H 1.1012 0.9248 0.1149 0.106 Uiso 1 1 calc R U . . .
C17 C 1.2774(3) 0.6953(3) 0.0890(2) 0.0805(12) Uani 1 1 d . . . . .
H17A H 1.2719 0.6207 0.0606 0.121 Uiso 1 1 calc R U . . .
H17B H 1.2874 0.6789 0.1442 0.121 Uiso 1 1 calc R U . . .
H17C H 1.3439 0.7404 0.0713 0.121 Uiso 1 1 calc R U . . .
C18 C 0.5815(2) 0.5366(2) 0.18407(16) 0.0494(7) Uani 1 1 d . . . . .
H18A H 0.5493 0.6135 0.2002 0.059 Uiso 1 1 calc R U . . .
H18B H 0.6053 0.4926 0.2311 0.059 Uiso 1 1 calc R U . . .
C19 C 0.4886(2) 0.4675(3) 0.14064(17) 0.0514(7) Uani 1 1 d . . . . .
H19A H 0.4181 0.4653 0.1717 0.062 Uiso 1 1 calc R U . . .
H19B H 0.4691 0.5089 0.0918 0.062 Uiso 1 1 calc R U . . .
C20 C 0.4508(4) 0.2951(4) 0.0636(2) 0.0920(14) Uani 1 1 d . . . . .
H20A H 0.4798 0.2159 0.0521 0.138 Uiso 1 1 calc R U . . .
H20B H 0.4525 0.3439 0.0170 0.138 Uiso 1 1 calc R U . . .
H20C H 0.3711 0.2894 0.0811 0.138 Uiso 1 1 calc R U . . .
C21 C 0.5218(3) 0.2748(2) 0.19108(17) 0.0541(7) Uani 1 1 d . . . . .
H21A H 0.5767 0.3057 0.2300 0.081 Uiso 1 1 calc R U . . .
H21B H 0.5440 0.1941 0.1773 0.081 Uiso 1 1 calc R U . . .
H21C H 0.4439 0.2742 0.2119 0.081 Uiso 1 1 calc R U . . .
Cu1 Cu 0.62398(2) 0.80234(2) 0.11762(2) 0.03198(9) Uani 1 1 d . . . . .
N1 N 0.81103(15) 0.64064(15) 0.06891(10) 0.0261(4) Uani 1 1 d . . . . .
N2 N 0.68337(17) 0.55750(16) 0.13708(11) 0.0345(4) Uani 1 1 d . . . . .
N3 N 0.96407(15) 0.68061(15) -0.00584(10) 0.0271(4) Uani 1 1 d . . . . .
N4 N 0.52321(19) 0.3486(2) 0.12362(12) 0.0448(5) Uani 1 1 d . . . . .
Cl1 Cl 0.51922(5) 0.95255(5) 0.12545(4) 0.04481(16) Uani 1 1 d . . . . .

loop_
_atom_site_aniso_label
_atom_site_aniso_U_11
_atom_site_aniso_U_22
_atom_site_aniso_U_33
_atom_site_aniso_U_23
_atom_site_aniso_U_13
_atom_site_aniso_U_12
C1 0.0328(12) 0.0212(10) 0.0272(10) -0.0048(8) 0.0059(8) -0.0023(9)
C2 0.0402(13) 0.0195(10) 0.0481(13) 0.0016(9) 0.0141(10) 0.0051(9)
C3 0.0458(14) 0.0196(10) 0.0520(14) 0.0027(10) 0.0175(11) 0.0035(10)
C4 0.0270(11) 0.0211(10) 0.0269(10) -0.0008(8) 0.0013(8) -0.0014(8)
C5 0.0378(13) 0.0221(11) 0.0508(14) 0.0015(10) 0.0157(10) 0.0042(10)
C6 0.0265(11) 0.0174(9) 0.0405(12) -0.0006(9) 0.0083(9) 0.0031(8)
C7 0.0323(12) 0.0268(11) 0.0409(12) 0.0015(9) 0.0085(9) 0.0026(9)
C8 0.0478(15) 0.0327(13) 0.0472(14) 0.0059(11) 0.0187(12) 0.0031(11)
C9 0.0402(15) 0.0251(12) 0.0744(19) 0.0038(12) 0.0256(13) -0.0013(11)
C10 0.0295(13) 0.0258(11) 0.079(2) -0.0030(12) 0.0057(12) -0.0025(10)
C11 0.0295(12) 0.0231(11) 0.0550(14) -0.0028(10) 0.0020(10) 0.0021(9)
C12 0.0444(15) 0.0540(16) 0.0364(13) 0.0054(12) 0.0013(11) -0.0069(12)
C13 0.064(3) 0.060(3) 0.078(4) -0.022(3) -0.012(3) -0.004(2)
C14 0.072(4) 0.082(3) 0.051(4) 0.005(4) -0.019(3) -0.007(3)
C13B 0.064(3) 0.060(3) 0.078(4) -0.022(3) -0.012(3) -0.004(2)
C14B 0.072(4) 0.082(3) 0.051(4) 0.005(4) -0.019(3) -0.007(3)
C15 0.0430(15) 0.0463(15) 0.0610(17) 0.0058(13) -0.0146(13) -0.0073(12)
C16 0.080(2) 0.071(2) 0.061(2) -0.0122(17) -0.0134(17) 0.0144(19)
C17 0.089(3) 0.058(2) 0.092(3) -0.0092(19) -0.039(2) 0.0260(19)
C18 0.0642(18) 0.0242(11) 0.0618(16) -0.0039(11) 0.0414(14) -0.0025(12)
C19 0.0365(14) 0.0520(16) 0.0667(18) 0.0307(14) 0.0186(12) 0.0075(12)
C20 0.084(3) 0.136(4) 0.057(2) -0.018(2) 0.0025(18) -0.051(3)
C21 0.072(2) 0.0302(13) 0.0608(17) 0.0000(12) 0.0152(15) -0.0009(13)
Cu1 0.03690(17) 0.02178(14) 0.03796(16) -0.00396(11) 0.01436(11) 0.00176(12)
N1 0.0296(9) 0.0186(8) 0.0303(9) -0.0005(7) 0.0073(7) 0.0020(7)
N2 0.0425(11) 0.0219(9) 0.0400(10) -0.0018(8) 0.0193(8) -0.0011(8)
N3 0.0271(9) 0.0210(9) 0.0334(9) -0.0003(7) 0.0045(7) 0.0002(7)
N4 0.0442(12) 0.0507(13) 0.0399(11) -0.0078(10) 0.0092(9) -0.0101(10)
Cl1 0.0456(4) 0.0274(3) 0.0624(4) -0.0018(3) 0.0208(3) 0.0070(3)

loop_
_atom_type_symbol
_atom_type_description
_atom_type_scat_dispersion_real
_atom_type_scat_dispersion_imag
_atom_type_scat_source
C C 0.0033 0.0016 'International Tables Vol C Tables 4.2.6.8 and 6.1.1.4'
H H 0.0000 0.0000 'International Tables Vol C Tables 4.2.6.8 and 6.1.1.4'
Cu Cu 0.3201 1.2651 'International Tables Vol C Tables 4.2.6.8 and 6.1.1.4'
N N 0.0061 0.0033 'International Tables Vol C Tables 4.2.6.8 and 6.1.1.4'
Cl Cl 0.1484 0.1585 'International Tables Vol C Tables 4.2.6.8 and 6.1.1.4'

loop_
_geom_angle_atom_site_label_1
_geom_angle_atom_site_label_2
_geom_angle_atom_site_label_3
_geom_angle
N2 C1 N1 104.14(17)
N2 C1 Cu1 124.73(16)
N1 C1 Cu1 131.00(15)
C3 C2 N1 106.4(2)
C3 C2 H2 126.8
N1 C2 H2 126.8
C2 C3 N2 107.3(2)
C2 C3 H3 126.4
N2 C3 H3 126.4
N3 C4 N1 115.04(18)
N3 C4 C5 127.51(19)
N1 C4 C5 117.44(18)
C4 C5 H5A 109.5
C4 C5 H5B 109.5
H5A C5 H5B 109.5
C4 C5 H5C 109.5
H5A C5 H5C 109.5
H5B C5 H5C 109.5
C7 C6 C11 121.9(2)
C7 C6 N3 119.21(19)
C11 C6 N3 118.6(2)
C8 C7 C6 118.1(2)
C8 C7 C12 121.2(2)
C6 C7 C12 120.7(2)
C9 C8 C7 121.2(2)
C9 C8 H8 119.4
C7 C8 H8 119.4
C10 C9 C8 119.9(2)
C10 C9 H9 120.1
C8 C9 H9 120.1
C9 C10 C11 121.7(2)
C9 C10 H10 119.1
C11 C10 H10 119.1
C10 C11 C6 117.2(2)
C10 C11 C15 121.4(2)
C6 C11 C15 121.3(2)
C13 C12 C7 112.8(3)
C14B C12 C7 116.3(4)
C13 C12 C14 116.3(4)
C7 C12 C14 111.6(3)
C14B C12 C13B 107.6(5)
C7 C12 C13B 111.7(3)
C13 C12 H12 105.0
C7 C12 H12 105.0
C14 C12 H12 105.0
C14B C12 H12B 106.9
C7 C12 H12B 106.9
C13B C12 H12B 106.9
C12 C13 H13A 109.5
C12 C13 H13B 109.5
H13A C13 H13B 109.5
C12 C13 H13C 109.5
H13A C13 H13C 109.5
H13B C13 H13C 109.5
C12 C14 H14A 109.5
C12 C14 H14B 109.5
H14A C14 H14B 109.5
C12 C14 H14C 109.5
H14A C14 H14C 109.5
H14B C14 H14C 109.5
C12 C13B H13D 109.5
C12 C13B H13E 109.5
H13D C13B H13E 109.5
C12 C13B H13F 109.5
H13D C13B H13F 109.5
H13E C13B H13F 109.5
C12 C14B H14D 109.5
C12 C14B H14E 109.5
H14D C14B H14E 109.5
C12 C14B H14F 109.5
H14D C14B H14F 109.5
H14E C14B H14F 109.5
C11 C15 C16 111.9(2)
C11 C15 C17 111.9(3)
C16 C15 C17 109.5(2)
C11 C15 H15 107.8
C16 C15 H15 107.8
C17 C15 H15 107.8
C15 C16 H16A 109.5
C15 C16 H16B 109.5
H16A C16 H16B 109.5
C15 C16 H16C 109.5
H16A C16 H16C 109.5
H16B C16 H16C 109.5
C15 C17 H17A 109.5
C15 C17 H17B 109.5
H17A C17 H17B 109.5
C15 C17 H17C 109.5
H17A C17 H17C 109.5
H17B C17 H17C 109.5
N2 C18 C19 112.0(2)
N2 C18 H18A 109.2
C19 C18 H18A 109.2
N2 C18 H18B 109.2
C19 C18 H18B 109.2
H18A C18 H18B 107.9
N4 C19 C18 112.9(2)
N4 C19 H19A 109.0
C18 C19 H19A 109.0
N4 C19 H19B 109.0
C18 C19 H19B 109.0
H19A C19 H19B 107.8
N4 C20 H20A 109.5
N4 C20 H20B 109.5
H20A C20 H20B 109.5
N4 C20 H20C 109.5
H20A C20 H20C 109.5
H20B C20 H20C 109.5
N4 C21 H21A 109.5
N4 C21 H21B 109.5
H21A C21 H21B 109.5
N4 C21 H21C 109.5
H21A C21 H21C 109.5
H21B C21 H21C 109.5
C1 Cu1 Cl1 177.22(7)
C1 N1 C2 110.60(17)
C1 N1 C4 127.22(17)
C2 N1 C4 122.15(18)
C1 N2 C3 111.61(18)
C1 N2 C18 124.28(19)
C3 N2 C18 124.11(19)
C4 N3 C6 121.87(17)
C19 N4 C21 111.6(2)
C19 N4 C20 112.3(3)
C21 N4 C20 108.9(3)

loop_
_geom_bond_atom_site_label_1
_geom_bond_atom_site_label_2
_geom_bond_distance
C1 N2 1.340(3)
C1 N1 1.368(3)
C1 Cu1 1.892(2)
C2 C3 1.333(3)
C2 N1 1.392(3)
C2 H2 0.9500
C3 N2 1.380(3)
C3 H3 0.9500
C4 N3 1.259(3)
C4 N1 1.428(3)
C4 C5 1.491(3)
C5 H5A 0.9800
C5 H5B 0.9800
C5 H5C 0.9800
C6 C7 1.400(3)
C6 C11 1.402(3)
C6 N3 1.425(3)
C7 C8 1.387(3)
C7 C12 1.527(3)
C8 C9 1.378(4)
C8 H8 0.9500
C9 C10 1.373(4)
C9 H9 0.9500
C10 C11 1.397(3)
C10 H10 0.9500
C11 C15 1.514(4)
C12 C13 1.445(7)
C12 C14B 1.447(9)
C12 C14 1.535(7)
C12 C13B 1.592(6)
C12 H12 1.0000
C12 H12B 1.0000
C13 H13A 0.9800
C13 H13B 0.9800
C13 H13C 0.9800
C14 H14A 0.9800
C14 H14B 0.9800
C14 H14C 0.9800
C13B H13D 0.9800
C13B H13E 0.9800
C13B H13F 0.9800
C14B H14D 0.9800
C14B H14E 0.9800
C14B H14F 0.9800
C15 C16 1.527(4)
C15 C17 1.527(4)
C15 H15 1.0000
C16 H16A 0.9800
C16 H16B 0.9800
C16 H16C 0.9800
C17 H17A 0.9800
C17 H17B 0.9800
C17 H17C 0.9800
C18 N2 1.470(3)
C18 C19 1.515(4)
C18 H18A 0.9900
C18 H18B 0.9900
C19 N4 1.437(4)
C19 H19A 0.9900
C19 H19B 0.9900
C20 N4 1.454(4)
C20 H20A 0.9800
C20 H20B 0.9800
C20 H20C 0.9800
C21 N4 1.440(4)
C21 H21A 0.9800
C21 H21B 0.9800
C21 H21C 0.9800
Cu1 Cl1 2.0952(6)

loop_
_geom_torsion_atom_site_label_1
_geom_torsion_atom_site_label_2
_geom_torsion_atom_site_label_3
_geom_torsion_atom_site_label_4
_geom_torsion
N1 C2 C3 N2 0.0(3)
C11 C6 C7 C8 -0.9(3)
N3 C6 C7 C8 -174.27(19)
C11 C6 C7 C12 178.6(2)
N3 C6 C7 C12 5.2(3)
C6 C7 C8 C9 0.4(4)
C12 C7 C8 C9 -179.1(2)
C7 C8 C9 C10 0.0(4)
C8 C9 C10 C11 0.1(4)
C9 C10 C11 C6 -0.6(3)
C9 C10 C11 C15 179.7(2)
C7 C6 C11 C10 1.0(3)
N3 C6 C11 C10 174.40(19)
C7 C6 C11 C15 -179.4(2)
N3 C6 C11 C15 -5.9(3)
C8 C7 C12 C13 103.0(4)
C6 C7 C12 C13 -76.5(4)
C8 C7 C12 C14B -66.4(5)
C6 C7 C12 C14B 114.2(5)
C8 C7 C12 C14 -30.1(4)
C6 C7 C12 C14 150.4(4)
C8 C7 C12 C13B 57.7(5)
C6 C7 C12 C13B -121.8(4)
C10 C11 C15 C16 63.9(3)
C6 C11 C15 C16 -115.8(3)
C10 C11 C15 C17 -59.3(3)
C6 C11 C15 C17 121.0(3)
N2 C18 C19 N4 66.5(3)
N2 C1 N1 C2 -0.3(2)
Cu1 C1 N1 C2 -176.02(17)
N2 C1 N1 C4 -178.35(19)
Cu1 C1 N1 C4 5.9(3)
C3 C2 N1 C1 0.2(3)
C3 C2 N1 C4 178.4(2)
N3 C4 N1 C1 -177.2(2)
C5 C4 N1 C1 3.9(3)
N3 C4 N1 C2 5.0(3)
C5 C4 N1 C2 -174.0(2)
N1 C1 N2 C3 0.3(3)
Cu1 C1 N2 C3 176.37(17)
N1 C1 N2 C18 -179.7(2)
Cu1 C1 N2 C18 -3.6(3)
C2 C3 N2 C1 -0.2(3)
C2 C3 N2 C18 179.8(2)
C19 C18 N2 C1 108.6(3)
C19 C18 N2 C3 -71.4(3)
N1 C4 N3 C6 -178.70(18)
C5 C4 N3 C6 0.1(3)
C7 C6 N3 C4 -91.7(3)
C11 C6 N3 C4 94.7(2)
C18 C19 N4 C21 74.7(3)
C18 C19 N4 C20 -162.7(2)
